data_4315764
loop_
_publ_author_name
'Anukul Jana'
'Herbert W. Roesky'
'Carola Schulzke'
'Prinson P. Samuel'
'Alexander D\"oring'

_publ_section_title
;
 Synthesis and Reaction of Monomeric Germanium(II) and Lead(II)
 Dimethylamide and the Synthesis of Germanium(II) Hydrazide by Clevage of
 one N-H bond of Hydrazine
;
_journal_name_full 'Inorganic Chemistry'
_journal_page_first 5554
_journal_page_last 5559
_journal_paper_doi 10.1021/ic1003808
_journal_volume 49
_journal_year 2010
_chemical_formula_sum 'C31 H47 N3 Pb'
_chemical_formula_weight 668.91
_chemical_name_systematic
; 
 ? 
;
_space_group_IT_number 12
_symmetry_cell_setting monoclinic
_symmetry_space_group_name_Hall '-C 2y'
_symmetry_space_group_name_H-M 'C 1 2/m 1'
_atom_sites_solution_hydrogens geom
_atom_sites_solution_primary direct
_atom_sites_solution_secondary difmap
_audit_creation_method SHELXL-97
_cell_angle_alpha 90.00
_cell_angle_beta 99.12(3)
_cell_angle_gamma 90.00
_cell_formula_units_Z 4
_cell_length_a 8.9507(18)
_cell_length_b 22.604(5)
_cell_length_c 14.904(3)
_cell_measurement_reflns_used 48574
_cell_measurement_temperature 133(2)
_cell_measurement_theta_max 51.8
_cell_measurement_theta_min 2.8
_cell_volume 2977.3(11)
_computing_structure_refinement 'SHELXL-97 (Sheldrick, 1997)'
_computing_structure_solution 'SHELXS-97 (Sheldrick, 1990)'
_diffrn_ambient_temperature 133(2)
_diffrn_measured_fraction_theta_full 0.992
_diffrn_measured_fraction_theta_max 0.992
_diffrn_measurement_device_type IPDSII
_diffrn_radiation_monochromator graphite
_diffrn_radiation_source 'fine-focus sealed tube'
_diffrn_radiation_type MoK\a
_diffrn_radiation_wavelength 0.71073
_diffrn_reflns_av_R_equivalents 0.1014
_diffrn_reflns_av_sigmaI/netI 0.0527
_diffrn_reflns_limit_h_max 10
_diffrn_reflns_limit_h_min -11
_diffrn_reflns_limit_k_max 27
_diffrn_reflns_limit_k_min -25
_diffrn_reflns_limit_l_max 18
_diffrn_reflns_limit_l_min -18
_diffrn_reflns_number 12107
_diffrn_reflns_theta_full 25.92
_diffrn_reflns_theta_max 25.92
_diffrn_reflns_theta_min 1.38
_exptl_absorpt_coefficient_mu 5.689
_exptl_absorpt_correction_T_max 0.2704
_exptl_absorpt_correction_T_min 0.0711
_exptl_absorpt_correction_type numerical
_exptl_absorpt_process_details 'face indexed'
_exptl_crystal_colour yellow
_exptl_crystal_density_diffrn 1.492
_exptl_crystal_density_method 'not measured'
_exptl_crystal_description block
_exptl_crystal_F_000 1344
_exptl_crystal_size_max 0.45
_exptl_crystal_size_mid 0.24
_exptl_crystal_size_min 0.24
_refine_diff_density_max 9.439
_refine_diff_density_min -4.106
_refine_diff_density_rms 0.366
_refine_ls_extinction_method none
_refine_ls_goodness_of_fit_ref 1.143
_refine_ls_hydrogen_treatment constr
_refine_ls_matrix_type full
_refine_ls_number_parameters 184
_refine_ls_number_reflns 2956
_refine_ls_number_restraints 0
_refine_ls_restrained_S_all 1.143
_refine_ls_R_factor_all 0.0679
_refine_ls_R_factor_gt 0.0667
_refine_ls_shift/su_max 0.002
_refine_ls_shift/su_mean 0.000
_refine_ls_structure_factor_coef Fsqd
_refine_ls_weighting_details 'calc w=1/[\s^2^(Fo^2^)+(0.1181P)^2^+35.2464P] where P=(Fo^2^+2Fc^2^)/3'
_refine_ls_weighting_scheme calc
_refine_ls_wR_factor_gt 0.1752
_refine_ls_wR_factor_ref 0.1766
_reflns_number_gt 2851
_reflns_number_total 2956
_reflns_threshold_expression >2sigma(I)
_cod_data_source_file ic1003808_si_001_2.cif
_cod_data_source_block ja45
_cod_original_cell_volume 2977.2(10)
_cod_database_code 4315764

loop_
_symmetry_equiv_pos_as_xyz
'x, y, z'
'-x, y, -z'
'x+1/2, y+1/2, z'
'-x+1/2, y+1/2, -z'
'-x, -y, -z'
'x, -y, z'
'-x+1/2, -y+1/2, -z'
'x+1/2, -y+1/2, z'

loop_
_atom_site_label
_atom_site_type_symbol
_atom_site_fract_x
_atom_site_fract_y
_atom_site_fract_z
_atom_site_U_iso_or_equiv
_atom_site_adp_type
_atom_site_occupancy
_atom_site_symmetry_multiplicity
_atom_site_calc_flag
_atom_site_refinement_flags
_atom_site_disorder_assembly
_atom_site_disorder_group
Pb1 Pb 0.33104(4) 0.0000 0.29204(2) 0.0226(2) Uani 1 2 d S . .
N1 N 0.1636(11) 0.0000 0.1710(7) 0.032(2) Uani 1 2 d S . .
N2 N 0.4899(8) -0.0667(3) 0.2342(5) 0.0256(14) Uani 1 1 d . . .
C1 C 0.1891(15) 0.0000 0.0798(9) 0.038(3) Uani 1 2 d S . .
H1A H 0.2982 0.0000 0.0784 0.057 Uiso 1 2 calc SR . .
H1B H 0.1434 0.0354 0.0488 0.057 Uiso 0.50 1 calc PR . .
H1C H 0.1434 -0.0354 0.0488 0.057 Uiso 0.50 1 calc PR . .
C2 C 0.0039(16) 0.0000 0.1784(13) 0.049(4) Uani 1 2 d S . .
H2A H -0.0077 0.0000 0.2426 0.073 Uiso 1 2 calc SR . .
H2B H -0.0442 -0.0354 0.1487 0.073 Uiso 0.50 1 calc PR . .
H2C H -0.0442 0.0354 0.1487 0.073 Uiso 0.50 1 calc PR . .
C3 C 0.4878(10) -0.1238(4) 0.2746(6) 0.0279(18) Uani 1 1 d . . .
C4 C 0.3794(12) -0.1661(4) 0.2427(7) 0.035(2) Uani 1 1 d . . .
C5 C 0.3779(16) -0.2194(5) 0.2883(8) 0.049(3) Uani 1 1 d . . .
H5 H 0.3032 -0.2480 0.2667 0.058 Uiso 1 1 calc R . .
C6 C 0.481(2) -0.2317(5) 0.3635(8) 0.063(4) Uani 1 1 d . . .
H6 H 0.4796 -0.2689 0.3931 0.076 Uiso 1 1 calc R . .
C7 C 0.587(2) -0.1899(6) 0.3962(8) 0.067(4) Uani 1 1 d . . .
H7 H 0.6582 -0.1986 0.4491 0.081 Uiso 1 1 calc R . .
C8 C 0.5941(14) -0.1360(5) 0.3546(8) 0.047(3) Uani 1 1 d . B .
C9 C 0.2617(12) -0.1552(5) 0.1597(8) 0.044(3) Uani 1 1 d . . .
H9 H 0.2835 -0.1157 0.1344 0.053 Uiso 1 1 calc R . .
C10 C 0.2689(18) -0.2015(6) 0.0848(9) 0.064(4) Uani 1 1 d . . .
H10A H 0.1915 -0.1926 0.0323 0.095 Uiso 1 1 calc R . .
H10B H 0.2507 -0.2410 0.1081 0.095 Uiso 1 1 calc R . .
H10C H 0.3692 -0.2005 0.0662 0.095 Uiso 1 1 calc R . .
C11 C 0.1038(16) -0.1528(7) 0.1835(13) 0.071(4) Uani 1 1 d . . .
H11A H 0.0306 -0.1457 0.1284 0.107 Uiso 1 1 calc R . .
H11B H 0.0977 -0.1207 0.2270 0.107 Uiso 1 1 calc R . .
H11C H 0.0806 -0.1905 0.2108 0.107 Uiso 1 1 calc R . .
C12 C 0.7094(18) -0.0895(6) 0.3929(10) 0.076(5) Uani 1 1 d . . .
H12 H 0.6778 -0.0477 0.3782 0.091 Uiso 1 1 calc R A 1
C13A C 0.711(3) -0.0642(11) 0.4784(14) 0.042(5) Uani 0.50 1 d P B 2
H13A H 0.6104 -0.0669 0.4955 0.062 Uiso 0.50 1 calc PR B 2
H13B H 0.7413 -0.0225 0.4766 0.062 Uiso 0.50 1 calc PR B 2
H13C H 0.7842 -0.0854 0.5232 0.062 Uiso 0.50 1 calc PR B 2
C13 C 0.738(2) -0.1065(9) 0.5072(12) 0.033(4) Uani 0.50 1 d P B 1
H13D H 0.8122 -0.0791 0.5400 0.049 Uiso 0.50 1 calc PR B 1
H13E H 0.7763 -0.1471 0.5159 0.049 Uiso 0.50 1 calc PR B 1
H13F H 0.6423 -0.1031 0.5308 0.049 Uiso 0.50 1 calc PR B 1
C14A C 0.834(3) -0.0892(11) 0.3598(16) 0.035(5) Uani 0.50 1 d P B 2
H14A H 0.8177 -0.1079 0.2998 0.052 Uiso 0.50 1 calc PR B 2
H14B H 0.9117 -0.1111 0.4004 0.052 Uiso 0.50 1 calc PR B 2
H14C H 0.8676 -0.0482 0.3542 0.052 Uiso 0.50 1 calc PR B 2
C14 C 0.889(3) -0.1064(17) 0.3766(19) 0.056(8) Uani 0.50 1 d P B 1
H14D H 0.9587 -0.0750 0.4024 0.085 Uiso 0.50 1 calc PR B 1
H14E H 0.8925 -0.1098 0.3113 0.085 Uiso 0.50 1 calc PR B 1
H14F H 0.9204 -0.1440 0.4065 0.085 Uiso 0.50 1 calc PR B 1
C15 C 0.6392(11) -0.1080(5) 0.1246(7) 0.036(2) Uani 1 1 d . . .
H15A H 0.6153 -0.1448 0.1539 0.054 Uiso 1 1 calc R . .
H15B H 0.7492 -0.1028 0.1327 0.054 Uiso 1 1 calc R . .
H15C H 0.5989 -0.1098 0.0595 0.054 Uiso 1 1 calc R . .
C16 C 0.5683(9) -0.0561(4) 0.1672(6) 0.0278(18) Uani 1 1 d . . .
C17 C 0.5929(13) 0.0000 0.1318(8) 0.029(3) Uani 1 2 d S . .
H17 H 0.6317 0.0000 0.0761 0.035 Uiso 1 2 calc SR . .

loop_
_atom_site_aniso_label
_atom_site_aniso_U_11
_atom_site_aniso_U_22
_atom_site_aniso_U_33
_atom_site_aniso_U_23
_atom_site_aniso_U_13
_atom_site_aniso_U_12
Pb1 0.0217(3) 0.0273(3) 0.0224(3) 0.000 0.01386(19) 0.000
N1 0.016(5) 0.061(7) 0.021(5) 0.000 0.010(4) 0.000
N2 0.022(3) 0.034(4) 0.023(3) -0.006(3) 0.012(3) 0.002(3)
C1 0.020(6) 0.062(9) 0.031(7) 0.000 0.001(5) 0.000
C2 0.027(7) 0.061(10) 0.069(11) 0.000 0.037(7) 0.000
C3 0.029(4) 0.032(4) 0.026(4) -0.003(3) 0.015(3) 0.011(3)
C4 0.042(5) 0.033(5) 0.035(5) 0.002(4) 0.017(4) -0.001(4)
C5 0.062(7) 0.032(5) 0.060(7) 0.009(5) 0.034(6) 0.011(5)
C6 0.121(13) 0.032(6) 0.042(6) 0.007(5) 0.031(7) 0.026(7)
C7 0.105(11) 0.057(8) 0.037(6) -0.001(6) 0.002(7) 0.054(8)
C8 0.053(6) 0.043(6) 0.041(6) -0.012(5) -0.004(5) 0.032(5)
C9 0.042(6) 0.038(5) 0.051(6) 0.009(5) 0.003(5) -0.017(4)
C10 0.073(9) 0.061(8) 0.052(7) 0.001(6) -0.003(7) -0.029(7)
C11 0.042(7) 0.062(9) 0.111(13) 0.011(8) 0.016(8) -0.020(6)
C12 0.072(10) 0.062(8) 0.074(9) -0.025(7) -0.049(8) 0.041(7)
C13A 0.044(11) 0.050(13) 0.029(10) -0.004(9) 0.004(8) 0.016(10)
C13 0.030(9) 0.042(11) 0.026(8) 0.003(8) 0.005(7) 0.005(8)
C14A 0.018(12) 0.046(13) 0.041(12) 0.006(9) 0.003(9) 0.009(9)
C14 0.017(12) 0.10(2) 0.046(14) 0.015(14) -0.001(10) 0.026(13)
C15 0.030(5) 0.048(6) 0.032(5) -0.008(4) 0.017(4) 0.010(4)
C16 0.016(4) 0.046(5) 0.024(4) -0.008(4) 0.010(3) 0.004(3)
C17 0.020(5) 0.050(8) 0.017(5) 0.000 0.005(4) 0.000

loop_
_atom_type_symbol
_atom_type_description
_atom_type_scat_dispersion_real
_atom_type_scat_dispersion_imag
_atom_type_scat_source
C C 0.0033 0.0016 'International Tables Vol C Tables 4.2.6.8 and 6.1.1.4'
H H 0.0000 0.0000 'International Tables Vol C Tables 4.2.6.8 and 6.1.1.4'
N N 0.0061 0.0033 'International Tables Vol C Tables 4.2.6.8 and 6.1.1.4'
Pb Pb -3.3944 10.1111 'International Tables Vol C Tables 4.2.6.8 and 6.1.1.4'

loop_
_geom_angle_atom_site_label_1
_geom_angle_atom_site_label_2
_geom_angle_atom_site_label_3
_geom_angle
_geom_angle_site_symmetry_1
_geom_angle_site_symmetry_3
_geom_angle_publ_flag
N1 Pb1 N2 94.3(3) . 6 ?
N1 Pb1 N2 94.3(3) . . ?
N2 Pb1 N2 80.7(4) 6 . ?
C1 N1 C2 112.6(12) . . ?
C1 N1 Pb1 127.5(8) . . ?
C2 N1 Pb1 119.9(10) . . ?
C16 N2 C3 121.6(7) . . ?
C16 N2 Pb1 125.9(6) . . ?
C3 N2 Pb1 112.3(5) . . ?
C4 C3 N2 122.2(8) . . ?
C4 C3 C8 119.2(9) . . ?
N2 C3 C8 118.5(9) . . ?
C5 C4 C3 119.4(10) . . ?
C5 C4 C9 119.0(10) . . ?
C3 C4 C9 121.6(9) . . ?
C6 C5 C4 121.6(13) . . ?
C5 C6 C7 119.5(11) . . ?
C8 C7 C6 121.8(12) . . ?
C7 C8 C3 118.5(12) . . ?
C7 C8 C12 121.4(11) . . ?
C3 C8 C12 120.1(11) . . ?
C4 C9 C11 111.6(11) . . ?
C4 C9 C10 112.2(10) . . ?
C11 C9 C10 110.1(11) . . ?
C14A C12 C13A 117.4(18) . . ?
C14A C12 C8 115.9(15) . . ?
C13A C12 C8 122.5(19) . . ?
C14A C12 C14 19.1(14) . . ?
C13A C12 C14 110.2(16) . . ?
C8 C12 C14 113.0(15) . . ?
C14A C12 C13 112.1(15) . . ?
C13A C12 C13 37.9(12) . . ?
C8 C12 C13 101.7(14) . . ?
C14 C12 C13 95.4(13) . . ?
N2 C16 C17 125.3(8) . . ?
N2 C16 C15 118.7(9) . . ?
C17 C16 C15 116.0(8) . . ?
C16 C17 C16 129.1(11) . 6 ?

loop_
_geom_bond_atom_site_label_1
_geom_bond_atom_site_label_2
_geom_bond_distance
_geom_bond_site_symmetry_2
_geom_bond_publ_flag
Pb1 N1 2.155(10) . ?
Pb1 N2 2.330(7) 6 ?
Pb1 N2 2.330(7) . ?
N1 C1 1.413(18) . ?
N1 C2 1.450(16) . ?
N2 C16 1.330(11) . ?
N2 C3 1.424(12) . ?
C3 C4 1.392(14) . ?
C3 C8 1.429(13) . ?
C4 C5 1.383(15) . ?
C4 C9 1.513(15) . ?
C5 C6 1.36(2) . ?
C6 C7 1.37(2) . ?
C7 C8 1.37(2) . ?
C8 C12 1.52(2) . ?
C9 C11 1.513(18) . ?
C9 C10 1.539(19) . ?
C12 C14A 1.29(3) . ?
C12 C13A 1.39(2) . ?
C12 C14 1.71(3) . ?
C12 C13 1.73(2) . ?
C15 C16 1.519(12) . ?
C16 C17 1.405(11) . ?
C17 C16 1.405(11) 6 ?
